data_4034369
loop_
_publ_author_name
'Matsubara, Ryosuke'
'Kaiba, Tomoaki'
'Nakata, Akito'
'Yabuta, Tatsushi'
'Hayashi, Masahiko'
'Tsubaki, Motonari'
'Uchino, Takashi'
'Chatani, Eri'

_publ_section_title
;
 9-Aryl-3-aminocarbazole as an Environment- and Stimuli-Sensitive
 Fluorogen and Applications in Lipid Droplet Imaging.
;
_journal_issue 9
_journal_name_full 'The Journal of organic chemistry'
_journal_page_first 5535
_journal_page_last 5547
_journal_paper_doi 10.1021/acs.joc.9b00493
_journal_volume 84
_journal_year 2019
_chemical_formula_moiety 'C23 H22 N4'
_chemical_formula_sum 'C23 H22 N4'
_chemical_formula_weight 354.45
_space_group_IT_number 19
_space_group_name_Hall 'P 2ac 2ab'
_space_group_name_H-M_alt 'P 21 21 21'
_symmetry_cell_setting orthorhombic
_symmetry_Int_Tables_number 19
_symmetry_space_group_name_Hall 'P 2ac 2ab'
_symmetry_space_group_name_H-M 'P 21 21 21'
_atom_sites_solution_hydrogens geom
_atom_sites_solution_primary direct
_atom_sites_solution_secondary difmap
_cell_angle_alpha 90.0000
_cell_angle_beta 90.0000
_cell_angle_gamma 90.0000
_cell_formula_units_Z 4
_cell_length_a 7.5095(10)
_cell_length_b 13.3501(18)
_cell_length_c 18.111(3)
_cell_measurement_reflns_used 3452
_cell_measurement_temperature 296
_cell_measurement_theta_max 28.32
_cell_measurement_theta_min 2.718
_cell_volume 1815.7(5)
_computing_cell_refinement Unknown
_computing_data_collection Unknown
_computing_data_reduction Unknown
_computing_molecular_graphics 'CrystalStructure 4.0'
_computing_publication_material 'CrystalStructure 4.0 (Rigaku, 2010)'
_computing_structure_refinement 'SHELXL97 (Sheldrick, 2008)'
_computing_structure_solution 'Il Milione (Burla, et al., 2007)'
_diffrn_ambient_temperature 296
_diffrn_measured_fraction_theta_full 0.995
_diffrn_measured_fraction_theta_max 0.995
_diffrn_measurement_device_type 'CCD area detector'
_diffrn_radiation_type 'Mo K\a'
_diffrn_radiation_wavelength 0.71069
_diffrn_reflns_av_R_equivalents 0.0511
_diffrn_reflns_limit_h_max 9
_diffrn_reflns_limit_h_min -8
_diffrn_reflns_limit_k_max 16
_diffrn_reflns_limit_k_min -17
_diffrn_reflns_limit_l_max 23
_diffrn_reflns_limit_l_min -13
_diffrn_reflns_number 10406
_diffrn_reflns_theta_full 27.50
_diffrn_reflns_theta_max 27.50
_diffrn_standards_number 0
_exptl_absorpt_coefficient_mu 0.079
_exptl_absorpt_correction_type none
_exptl_crystal_colour NONE
_exptl_crystal_density_diffrn 1.297
_exptl_crystal_density_method 'not measured'
_exptl_crystal_description NONE
_exptl_crystal_F_000 752.00
_exptl_crystal_size_max 0.000
_exptl_crystal_size_mid 0.000
_exptl_crystal_size_min 0.000
_refine_diff_density_max 0.190
_refine_diff_density_min -0.220
_refine_ls_extinction_method none
_refine_ls_goodness_of_fit_ref 1.033
_refine_ls_hydrogen_treatment constr
_refine_ls_number_parameters 244
_refine_ls_number_reflns 4115
_refine_ls_number_restraints 0
_refine_ls_R_factor_gt 0.0420
_refine_ls_shift/su_max 0.000
_refine_ls_structure_factor_coef Fsqd
_refine_ls_weighting_details 'w = 1/[\s^2^(Fo^2^)+(0.0448P)^2^+0.0256P] where P=(Fo^2^+2Fc^2^)/3'
_refine_ls_weighting_scheme calc
_refine_ls_wR_factor_ref 0.0975
_reflns_number_gt 3415
_reflns_number_total 4119
_reflns_threshold_expression F^2^>2.0\s(F^2^)
_cod_data_source_file jo9b00493_si_002.cif
_cod_data_source_block carbazole_1_0ama
_cod_database_code 4034369

loop_
_symmetry_equiv_pos_site_id
_symmetry_equiv_pos_as_xyz
1 +X,+Y,+Z
2 1/2+X,1/2-Y,-Z
3 -X,1/2+Y,1/2-Z
4 1/2-X,-Y,1/2+Z

loop_
_atom_site_label
_atom_site_type_symbol
_atom_site_fract_x
_atom_site_fract_y
_atom_site_fract_z
_atom_site_U_iso_or_equiv
_atom_site_adp_type
_atom_site_occupancy
_atom_site_symmetry_multiplicity
_atom_site_calc_flag
_atom_site_refinement_flags
N1 N 0.48777(17) 0.32666(10) 0.50971(8) 0.0237(4) Uani 1.0 4 d .
N24 N 0.6015(3) -0.10144(13) 0.70427(9) 0.0459(5) Uani 1.0 4 d .
N27 N 0.23039(18) 0.71194(11) 0.57112(9) 0.0322(4) Uani 1.0 4 d .
N28 N 0.6130(2) 0.43099(11) 0.21486(8) 0.0315(4) Uani 1.0 4 d .
C3 C 0.4872(2) 0.43759(12) 0.41325(9) 0.0242(4) Uani 1.0 4 d .
C4 C 0.5849(2) 0.40211(13) 0.28883(9) 0.0261(4) Uani 1.0 4 d .
C5 C 0.5091(2) 0.23812(12) 0.55075(9) 0.0230(4) Uani 1.0 4 d .
C6 C 0.4729(2) 0.05943(12) 0.56164(10) 0.0272(4) Uani 1.0 4 d .
C7 C 0.5183(2) 0.46951(12) 0.34113(9) 0.0251(4) Uani 1.0 4 d .
C8 C 0.52129(19) 0.33837(11) 0.43404(10) 0.0229(4) Uani 1.0 4 d .
C9 C 0.5494(2) 0.06226(12) 0.63151(10) 0.0260(4) Uani 1.0 4 d .
C10 C 0.2990(2) 0.61505(12) 0.55913(11) 0.0272(4) Uani 1.0 4 d .
C11 C 0.6063(3) 0.15312(13) 0.66065(10) 0.0281(4) Uani 1.0 4 d .
C12 C 0.3680(2) 0.44775(12) 0.60642(10) 0.0261(4) Uani 1.0 4 d .
C13 C 0.4513(2) 0.14679(12) 0.52170(10) 0.0242(4) Uani 1.0 4 d .
C14 C 0.5866(2) 0.24100(12) 0.62078(9) 0.0252(4) Uani 1.0 4 d .
C15 C 0.3602(2) 0.58659(12) 0.48918(10) 0.0268(4) Uani 1.0 4 d .
C16 C 0.4236(2) 0.48895(12) 0.47827(9) 0.0243(4) Uani 1.0 4 d .
C17 C 0.3040(2) 0.54416(13) 0.61640(10) 0.0289(4) Uani 1.0 4 d .
C18 C 0.5761(3) -0.02936(14) 0.67251(10) 0.0331(4) Uani 1.0 4 d .
C19 C 0.5896(2) 0.27065(12) 0.38291(9) 0.0233(4) Uani 1.0 4 d .
C20 C 0.2196(3) 0.74775(14) 0.64602(11) 0.0439(5) Uani 1.0 4 d .
C21 C 0.6078(3) 0.53750(13) 0.19834(10) 0.0378(5) Uani 1.0 4 d .
C22 C 0.2711(3) 0.78690(14) 0.51670(13) 0.0451(6) Uani 1.0 4 d .
C23 C 0.7448(3) 0.37562(17) 0.17313(12) 0.0513(6) Uani 1.0 4 d .
C25 C 0.6200(2) 0.30301(12) 0.31116(10) 0.0263(4) Uani 1.0 4 d .
C26 C 0.4279(2) 0.42005(12) 0.53682(9) 0.0233(4) Uani 1.0 4 d .
H6 H 0.4362 -0.0014 0.5417 0.0327 Uiso 1.0 4 calc R
H7 H 0.4949 0.5355 0.3278 0.0301 Uiso 1.0 4 calc R
H11 H 0.6580 0.1549 0.7073 0.0337 Uiso 1.0 4 calc R
H12 H 0.3709 0.4026 0.6455 0.0314 Uiso 1.0 4 calc R
H13 H 0.3981 0.1448 0.4753 0.0290 Uiso 1.0 4 calc R
H14 H 0.6248 0.3016 0.6406 0.0302 Uiso 1.0 4 calc R
H15 H 0.3587 0.6321 0.4503 0.0321 Uiso 1.0 4 calc R
H17 H 0.2626 0.5626 0.6629 0.0347 Uiso 1.0 4 calc R
H19 H 0.6144 0.2050 0.3966 0.0280 Uiso 1.0 4 calc R
H20A H 0.3362 0.7474 0.6677 0.0527 Uiso 1.0 4 calc R
H20B H 0.1422 0.7049 0.6740 0.0527 Uiso 1.0 4 calc R
H20C H 0.1733 0.8148 0.6462 0.0527 Uiso 1.0 4 calc R
H21A H 0.6964 0.5716 0.2271 0.0454 Uiso 1.0 4 calc R
H21B H 0.4922 0.5636 0.2102 0.0454 Uiso 1.0 4 calc R
H21C H 0.6314 0.5476 0.1468 0.0454 Uiso 1.0 4 calc R
H22A H 0.2235 0.7668 0.4698 0.0542 Uiso 1.0 4 calc R
H22B H 0.3979 0.7944 0.5128 0.0542 Uiso 1.0 4 calc R
H22C H 0.2191 0.8496 0.5312 0.0542 Uiso 1.0 4 calc R
H23A H 0.7115 0.3062 0.1712 0.0616 Uiso 1.0 4 calc R
H23B H 0.8588 0.3819 0.1966 0.0616 Uiso 1.0 4 calc R
H23C H 0.7514 0.4020 0.1239 0.0616 Uiso 1.0 4 calc R
H25 H 0.6649 0.2579 0.2768 0.0315 Uiso 1.0 4 calc R

loop_
_atom_site_aniso_label
_atom_site_aniso_U_11
_atom_site_aniso_U_22
_atom_site_aniso_U_33
_atom_site_aniso_U_12
_atom_site_aniso_U_13
_atom_site_aniso_U_23
N1 0.0255(7) 0.0188(7) 0.0267(8) 0.0019(6) 0.0004(6) -0.0031(6)
N24 0.0554(11) 0.0362(10) 0.0462(11) -0.0043(9) -0.0040(9) 0.0126(9)
N27 0.0331(8) 0.0215(8) 0.0422(10) 0.0030(7) 0.0023(8) -0.0040(8)
N28 0.0407(8) 0.0277(8) 0.0261(8) -0.0021(7) 0.0013(7) 0.0013(7)
C3 0.0209(8) 0.0215(8) 0.0301(10) -0.0015(7) -0.0034(7) -0.0027(7)
C4 0.0252(8) 0.0271(9) 0.0261(9) -0.0034(7) -0.0021(8) 0.0009(8)
C5 0.0202(7) 0.0205(8) 0.0285(9) 0.0025(7) 0.0029(7) 0.0015(7)
C6 0.0248(8) 0.0213(9) 0.0357(10) -0.0014(7) 0.0027(8) -0.0039(8)
C7 0.0228(8) 0.0190(8) 0.0334(10) -0.0008(7) -0.0024(8) -0.0010(8)
C8 0.0186(7) 0.0227(8) 0.0274(9) -0.0001(7) -0.0028(7) -0.0015(8)
C9 0.0234(8) 0.0244(9) 0.0301(10) 0.0008(7) 0.0046(7) 0.0039(8)
C10 0.0227(8) 0.0209(9) 0.0381(11) -0.0007(7) 0.0003(8) -0.0041(8)
C11 0.0263(8) 0.0323(10) 0.0257(10) 0.0002(8) -0.0012(8) -0.0006(8)
C12 0.0260(8) 0.0256(9) 0.0268(9) -0.0011(7) -0.0005(8) -0.0022(8)
C13 0.0216(8) 0.0237(9) 0.0272(9) 0.0003(7) -0.0013(7) -0.0068(8)
C14 0.0228(8) 0.0245(9) 0.0282(9) -0.0005(7) -0.0014(7) -0.0036(8)
C15 0.0235(8) 0.0190(9) 0.0378(11) -0.0021(7) 0.0001(8) 0.0000(8)
C16 0.0187(7) 0.0210(8) 0.0330(9) -0.0041(7) -0.0000(7) -0.0037(8)
C17 0.0271(8) 0.0265(10) 0.0331(10) -0.0018(7) 0.0039(8) -0.0092(8)
C18 0.0370(9) 0.0308(10) 0.0314(10) -0.0014(9) 0.0000(9) 0.0036(8)
C19 0.0237(8) 0.0165(8) 0.0299(9) 0.0025(7) -0.0012(8) -0.0019(7)
C20 0.0552(12) 0.0262(10) 0.0503(13) 0.0106(9) 0.0005(11) -0.0122(10)
C21 0.0573(12) 0.0297(10) 0.0265(10) -0.0072(9) -0.0029(10) 0.0051(8)
C22 0.0445(11) 0.0216(10) 0.0693(16) 0.0059(9) 0.0164(12) 0.0016(10)
C23 0.0590(13) 0.0585(15) 0.0365(12) 0.0053(12) 0.0146(11) 0.0033(11)
C25 0.0234(8) 0.0237(9) 0.0317(10) -0.0006(7) -0.0012(8) -0.0061(7)
C26 0.0198(7) 0.0173(8) 0.0328(10) -0.0014(6) -0.0014(7) -0.0034(7)

loop_
_atom_type_symbol
_atom_type_description
_atom_type_scat_dispersion_real
_atom_type_scat_dispersion_imag
_atom_type_scat_source
C C 0.0033 0.0016
;
International Tables for Crystallography
(1992, Vol. C, Tables 4.2.6.8 and 6.1.1.4)
;
H H 0.0000 0.0000
;
International Tables for Crystallography
(1992, Vol. C, Table 6.1.1.4)
;
N N 0.0061 0.0033
;
International Tables for Crystallography
(1992, Vol. C, Tables 4.2.6.8 and 6.1.1.4)
;

loop_
_geom_angle_atom_site_label_1
_geom_angle_atom_site_label_2
_geom_angle_atom_site_label_3
_geom_angle
_geom_angle_publ_flag
C5 N1 C8 126.17(14) yes
C5 N1 C26 126.47(14) yes
C8 N1 C26 107.35(13) yes
C10 N27 C20 118.05(16) yes
C10 N27 C22 117.10(16) yes
C20 N27 C22 115.25(16) yes
C4 N28 C21 117.33(15) yes
C4 N28 C23 117.28(15) yes
C21 N28 C23 114.21(16) yes
C7 C3 C8 120.69(15) yes
C7 C3 C16 132.43(15) yes
C8 C3 C16 106.88(15) yes
N28 C4 C7 121.39(16) yes
N28 C4 C25 120.13(15) yes
C7 C4 C25 118.47(16) yes
N1 C5 C13 119.96(15) yes
N1 C5 C14 120.32(15) yes
C13 C5 C14 119.71(15) yes
C9 C6 C13 120.14(16) yes
C3 C7 C4 119.86(15) yes
N1 C8 C3 109.59(14) yes
N1 C8 C19 130.08(15) yes
C3 C8 C19 120.18(16) yes
C6 C9 C11 119.75(16) yes
C6 C9 C18 120.14(15) yes
C11 C9 C18 120.06(17) yes
N27 C10 C15 120.56(16) yes
N27 C10 C17 120.96(17) yes
C15 C10 C17 118.46(15) yes
C9 C11 C14 120.55(17) yes
C17 C12 C26 118.57(16) yes
C5 C13 C6 120.19(16) yes
C5 C14 C11 119.65(15) yes
C10 C15 C16 119.43(16) yes
C3 C16 C15 131.98(16) yes
C3 C16 C26 107.30(14) yes
C15 C16 C26 120.69(15) yes
C10 C17 C12 122.60(17) yes
N24 C18 C9 178.3(2) yes
C8 C19 C25 118.76(15) yes
C4 C25 C19 122.03(16) yes
N1 C26 C12 130.79(15) yes
N1 C26 C16 108.83(14) yes
C12 C26 C16 120.25(15) yes

loop_
_geom_bond_atom_site_label_1
_geom_bond_atom_site_label_2
_geom_bond_distance
_geom_bond_publ_flag
N1 C5 1.405(3) yes
N1 C8 1.402(3) yes
N1 C26 1.413(2) yes
N24 C18 1.137(3) yes
N27 C10 1.409(3) yes
N27 C20 1.441(3) yes
N27 C22 1.438(3) yes
N28 C4 1.410(3) yes
N28 C21 1.454(3) yes
N28 C23 1.448(3) yes
C3 C7 1.394(3) yes
C3 C8 1.401(3) yes
C3 C16 1.444(3) yes
C4 C7 1.399(3) yes
C4 C25 1.408(3) yes
C5 C13 1.397(3) yes
C5 C14 1.396(3) yes
C6 C9 1.390(3) yes
C6 C13 1.382(3) yes
C8 C19 1.392(3) yes
C9 C11 1.390(3) yes
C9 C18 1.445(3) yes
C10 C15 1.400(3) yes
C10 C17 1.405(3) yes
C11 C14 1.386(3) yes
C12 C17 1.386(3) yes
C12 C26 1.388(3) yes
C15 C16 1.402(3) yes
C16 C26 1.404(3) yes
C19 C25 1.388(3) yes
